data_7706084
loop_
_publ_author_name
'Zeni, Willi'
'Seifried, Marco'
'Knoll, Christian'
'Welch, Jan M.'
'Giester, Gerald'
'St\"oger, Berthold'
'Artner, Werner'
'Reissner, Michael'
'M\"uller, Danny'
'Weinberger, Peter'

_publ_section_title
;
 Bifunctional Fe(II) spin crossover-complexes based on
 \w-(1<i>H</i>-tetrazol-1-yl) carboxylic acids.
;
_journal_issue 47
_journal_name_full 'Dalton transactions (Cambridge, England : 2003)'
_journal_page_first 17183
_journal_page_last 17193
_journal_paper_doi 10.1039/d0dt03315d
_journal_volume 49
_journal_year 2020
_chemical_formula_sum 'C8 H16 Cl Gd N8 O7'
_chemical_formula_weight 529
_space_group_IT_number 15
_space_group_name_Hall '-C 2yc'
_space_group_name_H-M_alt 'C 1 2/c 1'
_symmetry_cell_setting monoclinic
_symmetry_Int_Tables_number 15
_symmetry_space_group_name_Hall '-C 2yc'
_symmetry_space_group_name_H-M 'C 1 2/c 1'
_audit_update_record
;
2020-08-23 deposited with the CCDC.	2020-10-26 downloaded from the CCDC.
;
_cell_angle_alpha 90
_cell_angle_beta 91.838(3)
_cell_angle_gamma 90
_cell_formula_units_Z 4
_cell_length_a 18.0057(4)
_cell_length_b 11.2323(6)
_cell_length_c 8.0169(9)
_cell_measurement_reflns_used 10229
_cell_measurement_temperature 100
_cell_measurement_theta_max 62.3
_cell_measurement_theta_min 3.3
_cell_volume 1620.5(2)
_computing_cell_refinement unknown
_computing_data_collection unknown
_computing_data_reduction unknown
_computing_molecular_graphics unknown
_computing_structure_solution unknown
_diffrn_ambient_temperature 100
_diffrn_measured_fraction_theta_full 0.99
_diffrn_measured_fraction_theta_max 0.99
_diffrn_measurement_device 'four-cycle diffractometer'
_diffrn_measurement_device_type 'Bruker CCD'
_diffrn_radiation_monochromator graphite
_diffrn_radiation_source 'X-ray tube'
_diffrn_radiation_type 'Mo K\a'
_diffrn_radiation_wavelength 0.71073
_diffrn_reflns_av_R_equivalents 0.0618
_diffrn_reflns_av_sigmaI/netI 0.0359
_diffrn_reflns_limit_h_max 27
_diffrn_reflns_limit_h_min -26
_diffrn_reflns_limit_k_max 16
_diffrn_reflns_limit_k_min -16
_diffrn_reflns_limit_l_max 4
_diffrn_reflns_limit_l_min -12
_diffrn_reflns_number 9983
_diffrn_reflns_theta_full 32.57
_diffrn_reflns_theta_max 32.57
_diffrn_reflns_theta_min 2.14
_exptl_absorpt_coefficient_mu 4.311
_exptl_absorpt_correction_T_max 0.96
_exptl_absorpt_correction_T_min 0.49
_exptl_absorpt_correction_type multi-scan
_exptl_absorpt_process_details SADABS
_exptl_crystal_colour 'clear colourless'
_exptl_crystal_density_diffrn 2.1674
_exptl_crystal_description plate
_exptl_crystal_F_000 1028
_exptl_crystal_size_max 0.20
_exptl_crystal_size_mid 0.05
_exptl_crystal_size_min 0.01
_refine_diff_density_max 2.44
_refine_diff_density_min -1.54
_refine_ls_extinction_method none
_refine_ls_goodness_of_fit_gt 1.77
_refine_ls_goodness_of_fit_ref 1.67
_refine_ls_hydrogen_treatment refall
_refine_ls_number_constraints 8
_refine_ls_number_parameters 140
_refine_ls_number_reflns 2927
_refine_ls_number_restraints 8
_refine_ls_R_factor_all 0.0431
_refine_ls_R_factor_gt 0.0331
_refine_ls_shift/su_max 0.0433
_refine_ls_shift/su_mean 0.0015
_refine_ls_structure_factor_coef F
_refine_ls_weighting_details w=1/(\s^2^(F)+0.0001F^2^)
_refine_ls_weighting_scheme sigma
_refine_ls_wR_factor_gt 0.0367
_refine_ls_wR_factor_ref 0.0375
_reflns_number_gt 2505
_reflns_number_total 2927
_reflns_threshold_expression I>3\s(I)
_cod_data_source_file d0dt03315d2.cif
_cod_data_source_block I
_cod_original_formula_sum 'C8 H16 Cl1 Gd1 N8 O7'
_cod_database_code 7706084

loop_
_symmetry_equiv_pos_site_id
_symmetry_equiv_pos_as_xyz
1 x,y,z
2 -x,y,-z+1/2
3 -x,-y,-z
4 x,-y,z+1/2
5 x+1/2,y+1/2,z
6 -x+1/2,y+1/2,-z+1/2
7 -x+1/2,-y+1/2,-z
8 x+1/2,-y+1/2,z+1/2

loop_
_atom_site_label
_atom_site_type_symbol
_atom_site_fract_x
_atom_site_fract_y
_atom_site_fract_z
_atom_site_adp_type
_atom_site_U_iso_or_equiv
_atom_site_symmetry_multiplicity
_atom_site_occupancy
_atom_site_calc_flag
_atom_site_refinement_flags
_atom_site_disorder_assembly
_atom_site_disorder_group
Gd1 Gd 0.5 0.06226(2) 0.25 Uani 0.01189(6) 4 1 d . . .
Cl1 Cl 0 0 0 Uani 0.0303(4) 4 1 d . . .
O1 O 0.55195(14) 0.0876(2) -0.0129(3) Uani 0.0152(7) 8 1 d . . .
O2 O 0.58439(15) -0.1056(2) 0.2270(3) Uani 0.0175(7) 8 1 d . . .
Ow1 O 0.5 0.2820(3) 0.25 Uani 0.0171(10) 4 1 d . . .
Ow2 O 0.38521(17) 0.1384(2) 0.1304(4) Uani 0.0242(8) 8 1 d . . .
N1 N 0.68603(17) -0.4356(3) 0.3122(4) Uani 0.0171(8) 8 1 d . . .
N2 N 0.7450(2) -0.4622(3) 0.4142(4) Uani 0.0266(10) 8 1 d . . .
N3 N 0.7456(2) -0.5776(3) 0.4276(4) Uani 0.0300(11) 8 1 d . . .
N4 N 0.6845(2) -0.6271(3) 0.3361(4) Uani 0.0211(9) 8 1 d . . .
C1 C 0.6521(2) -0.5374(3) 0.2683(5) Uani 0.0215(10) 8 1 d . . .
C2 C 0.6636(2) -0.3135(3) 0.2721(4) Uani 0.0198(10) 8 1 d . . .
C3 C 0.6278(2) -0.2554(3) 0.4204(4) Uani 0.0171(9) 8 1 d . . .
C4 C 0.58693(19) -0.1431(3) 0.3748(4) Uani 0.0121(8) 8 1 d . . .
H21 H 0.6240(17) -0.332(4) 0.191(4) Uiso 0.024 8 1 d . . .
H31 H 0.6634(19) -0.238(4) 0.510(4) Uiso 0.024 8 1 d . . .
H1 H 0.6086(15) -0.540(4) 0.203(5) Uiso 0.024 8 1 d . . .
H22 H 0.7062(15) -0.277(4) 0.222(5) Uiso 0.024 8 1 d . . .
H32 H 0.594(2) -0.313(3) 0.468(5) Uiso 0.024 8 1 d . . .
Hw21 H 0.360(2) 0.102(4) 0.057(4) Uiso 0.024 8 1 d . . .
Hw1 H 0.478(2) 0.322(3) 0.176(4) Uiso 0.024 8 1 d . . .
Hw22 H 0.369(2) 0.2080(15) 0.141(6) Uiso 0.024 8 1 d . . .

loop_
_atom_site_aniso_label
_atom_site_aniso_type_symbol
_atom_site_aniso_U_11
_atom_site_aniso_U_22
_atom_site_aniso_U_33
_atom_site_aniso_U_12
_atom_site_aniso_U_13
_atom_site_aniso_U_23
Gd1 Gd 0.01937(12) 0.00830(10) 0.00842(10) 0 0.00697(7) 0
Cl1 Cl 0.0245(7) 0.0432(9) 0.0237(6) 0.0101(6) 0.0070(5) 0.0165(6)
O1 O 0.0209(12) 0.0134(12) 0.0119(10) -0.0020(9) 0.0077(9) 0.0019(8)
O2 O 0.0273(14) 0.0141(11) 0.0115(10) 0.0059(10) 0.0075(9) 0.0021(9)
Ow1 O 0.026(2) 0.0119(16) 0.0137(15) 0 0.0039(13) 0
Ow2 O 0.0289(15) 0.0153(13) 0.0276(14) 0.0008(11) -0.0085(12) -0.0048(11)
N1 N 0.0180(13) 0.0156(13) 0.0180(13) 0.0033(12) 0.0063(10) 0.0009(11)
N2 N 0.0229(17) 0.031(2) 0.0256(16) 0.0043(14) 0.0009(13) -0.0030(13)
N3 N 0.036(2) 0.029(2) 0.0255(17) 0.0155(16) 0.0079(14) 0.0056(14)
N4 N 0.042(2) 0.0051(12) 0.0170(13) 0.0008(13) 0.0145(13) 0.0022(10)
C1 C 0.0218(18) 0.0200(19) 0.0227(17) 0.0003(14) 0.0043(14) -0.0008(13)
C2 C 0.0283(19) 0.0116(15) 0.0203(16) 0.0059(15) 0.0125(14) 0.0030(13)
C3 C 0.0227(18) 0.0153(16) 0.0138(14) 0.0069(14) 0.0052(12) 0.0016(12)
C4 C 0.0145(15) 0.0104(14) 0.0116(13) -0.0019(12) 0.0042(11) -0.0017(10)

loop_
_atom_type_symbol
_atom_type_scat_dispersion_real
_atom_type_scat_dispersion_imag
_atom_type_scat_source
C 0.0033 0.0016 'International Tables Vol C tables 4.2.6.8 and 6.1.1.1'
H 0.0000 0.0000 'International Tables Vol C tables 4.2.6.8 and 6.1.1.1'
Cl 0.1484 0.1585 'International Tables Vol C tables 4.2.6.8 and 6.1.1.1'
Gd -0.1653 3.9035 'International Tables Vol C tables 4.2.6.8 and 6.1.1.1'
N 0.0061 0.0033 'International Tables Vol C tables 4.2.6.8 and 6.1.1.1'
O 0.0106 0.0060 'International Tables Vol C tables 4.2.6.8 and 6.1.1.1'

loop_
_geom_angle_atom_site_label_1
_geom_angle_atom_site_label_2
_geom_angle_atom_site_label_3
_geom_angle_site_symmetry_1
_geom_angle_site_symmetry_2
_geom_angle_site_symmetry_3
_geom_angle
_geom_angle_publ_flag
O1 Gd1 O1 . . 2_655 166.09(8) ?
Gd1 O1 C4 . . 4_554 155.5(2) ?
Hw1 Ow1 Hw1 . . 2_655 115(4) ?
Hw21 Ow2 Hw22 . . . 110(4) ?
N2 N1 C1 . . . 108.3(3) ?
N2 N1 C2 . . . 123.1(3) ?
C1 N1 C2 . . . 128.5(3) ?
N1 N2 N3 . . . 105.9(3) ?
N2 N3 N4 . . . 110.1(3) ?
N3 N4 C1 . . . 104.3(3) ?
N1 C1 N4 . . . 111.3(3) ?
N1 C1 H1 . . . 123(3) ?
N4 C1 H1 . . . 126(3) ?
N1 C2 C3 . . . 110.6(3) ?
N1 C2 H21 . . . 98(3) ?
N1 C2 H22 . . . 106(2) ?
C3 C2 H21 . . . 107(2) ?
C3 C2 H22 . . . 120(2) ?
H21 C2 H22 . . . 113(3) ?
C2 C3 C4 . . . 112.8(3) ?
C2 C3 H31 . . . 113(2) ?
C2 C3 H32 . . . 108(2) ?
C4 C3 H31 . . . 108(3) ?
C4 C3 H32 . . . 111(2) ?
H31 C3 H32 . . . 104(3) ?
O1 C4 O2 4_555 . . 119.8(3) ?
O1 C4 C3 4_555 . . 119.2(3) ?
O2 C4 C3 . . . 121.0(3) ?

loop_
_geom_bond_atom_site_label_1
_geom_bond_atom_site_label_2
_geom_bond_site_symmetry_1
_geom_bond_site_symmetry_2
_geom_bond_distance
_geom_bond_publ_flag
Gd1 O1 . . 2.350(2) ?
Gd1 O1 . 2_655 2.350(2) ?
O1 C4 . 4_554 1.278(4) ?
O2 C4 . . 1.257(4) ?
Ow1 Hw1 . . 0.84(4) ?
Ow1 Hw1 . 2_655 0.84(4) ?
Ow2 Hw21 . . 0.84(4) ?
Ow2 Hw22 . . 0.84(2) ?
N1 N2 . . 1.353(5) ?
N1 C1 . . 1.338(5) ?
N1 C2 . . 1.462(5) ?
N2 N3 . . 1.301(5) ?
N3 N4 . . 1.416(5) ?
N4 C1 . . 1.277(5) ?
C1 H1 . . 0.93(3) ?
C2 C3 . . 1.518(5) ?
C2 H21 . . 0.97(3) ?
C2 H22 . . 0.97(3) ?
C3 C4 . . 1.500(5) ?
C3 H31 . . 0.97(3) ?
C3 H32 . . 0.97(4) ?

loop_
_geom_hbond_atom_site_label_D
_geom_hbond_atom_site_label_H
_geom_hbond_atom_site_label_A
_geom_hbond_site_symmetry_D
_geom_hbond_site_symmetry_H
_geom_hbond_site_symmetry_A
_geom_hbond_distance_DH
_geom_hbond_distance_HA
_geom_hbond_distance_DA
_geom_hbond_angle_DHA
_geom_hbond_publ_flag
Ow2 Hw21 N3 . . 8_444 0.84(4) 2.29(4) 3.027(5) 147(4) ?
Ow1 Hw1 Cl1 . . 5_555 0.84(4) 2.48(4) 3.164(3) 139(4) ?
Ow2 Hw22 N4 . . 2_665 0.84(2) 2.10(3) 2.933(4) 173(4) ?

loop_
_geom_torsion_atom_site_label_1
_geom_torsion_atom_site_label_2
_geom_torsion_atom_site_label_3
_geom_torsion_atom_site_label_4
_geom_torsion_site_symmetry_1
_geom_torsion_site_symmetry_2
_geom_torsion_site_symmetry_3
_geom_torsion_site_symmetry_4
_geom_torsion
_geom_torsion_publ_flag
? ? ? ? ? ? ? ? ? ?

loop_
_jana_cell_twin_matrix_id
_jana_cell_twin_volume_fraction
_jana_cell_twin_matrix_1_1
_jana_cell_twin_matrix_1_2
_jana_cell_twin_matrix_1_3
_jana_cell_twin_matrix_2_1
_jana_cell_twin_matrix_2_2
_jana_cell_twin_matrix_2_3
_jana_cell_twin_matrix_3_1
_jana_cell_twin_matrix_3_2
_jana_cell_twin_matrix_3_3
? ? ? ? ? ? ? ? ? ? ?
